data_4027520
loop_
_publ_author_name
'Wei-Jun Chu'
'Jianming Chen'
'Chuan-Feng Chen'
'Yong Yang'
'Zhigang Shuai'

_publ_section_title
;
 Amidourea-Based Hydrogen-Bonded Heteroduplexes: Structure and Assembling
 Selectivity
;
_journal_name_full 'Journal of Organic Chemistry'
_journal_page_first 7815
_journal_page_last 7822
_journal_paper_doi 10.1021/jo301434a
_journal_volume 77
_journal_year 2012
_chemical_formula_moiety 'C25 H34 N6 O6'
_chemical_formula_sum 'C25 H34 N6 O6'
_chemical_formula_weight 514.58
_chemical_name_systematic
; 
 ? 
;
_space_group_IT_number 2
_symmetry_cell_setting triclinic
_symmetry_space_group_name_Hall '-P 1'
_symmetry_space_group_name_H-M 'P -1'
_atom_sites_solution_hydrogens geom
_atom_sites_solution_primary direct
_atom_sites_solution_secondary difmap
_audit_creation_method SHELXL-97
_cell_angle_alpha 88.66(3)
_cell_angle_beta 84.99(3)
_cell_angle_gamma 80.94(3)
_cell_formula_units_Z 2
_cell_length_a 8.2833(17)
_cell_length_b 11.337(2)
_cell_length_c 14.145(3)
_cell_measurement_reflns_used 3418
_cell_measurement_temperature 173(2)
_cell_measurement_theta_max 27.4839
_cell_measurement_theta_min 1.4452
_cell_volume 1306.7(5)
_computing_cell_refinement 'CrystalClear (Rigaku Inc., 2008)'
_computing_data_collection 'CrystalClear (Rigaku Inc., 2008)'
_computing_data_reduction 'CrystalClear (Rigaku Inc., 2008)'
_computing_molecular_graphics
;
 Mercury: visualization and analysis of crystal structures, C. F. Macrae,
 P. R. Edgington, P. McCabe, E. Pidcock, G. P. Shields, R. Taylor,
 M. Towler and J. van de Streek, J. Appl. Cryst., 39, 453-457, 2006.
;
_computing_publication_material 'SHELX-97 (Sheldrick, 2008)'
_computing_structure_refinement 'SHELX-97 (Sheldrick, 2008)'
_computing_structure_solution 'SHELX-97 (Sheldrick, 2008)'
_diffrn_ambient_temperature 173(2)
_diffrn_detector_area_resol_mean 28.5714
_diffrn_measured_fraction_theta_full 0.992
_diffrn_measured_fraction_theta_max 0.992
_diffrn_measurement_device_type 'MM007HF + CCD (Saturn724+)'
_diffrn_measurement_method '\w scans at fixed \c = 45\%'
_diffrn_radiation_monochromator Confocal
_diffrn_radiation_source 'Rotating Anode'
_diffrn_radiation_type MoK\a
_diffrn_radiation_wavelength 0.71073
_diffrn_reflns_av_R_equivalents 0.1155
_diffrn_reflns_av_sigmaI/netI 0.1799
_diffrn_reflns_limit_h_max 10
_diffrn_reflns_limit_h_min -10
_diffrn_reflns_limit_k_max 14
_diffrn_reflns_limit_k_min -14
_diffrn_reflns_limit_l_max 18
_diffrn_reflns_limit_l_min -18
_diffrn_reflns_number 11890
_diffrn_reflns_theta_full 27.44
_diffrn_reflns_theta_max 27.44
_diffrn_reflns_theta_min 1.82
_exptl_absorpt_coefficient_mu 0.095
_exptl_absorpt_correction_T_max 1.0000
_exptl_absorpt_correction_T_min 0.2264
_exptl_absorpt_correction_type multi-scan
_exptl_absorpt_process_details 'CrystalClear (Rigaku Inc., 2008)'
_exptl_crystal_colour Colorless
_exptl_crystal_density_diffrn 1.308
_exptl_crystal_description block
_exptl_crystal_F_000 548
_exptl_crystal_size_max 0.12
_exptl_crystal_size_mid 0.07
_exptl_crystal_size_min 0.04
_refine_diff_density_max 0.297
_refine_diff_density_min -0.281
_refine_diff_density_rms 0.070
_refine_ls_extinction_method none
_refine_ls_goodness_of_fit_ref 1.107
_refine_ls_hydrogen_treatment constr
_refine_ls_matrix_type full
_refine_ls_number_parameters 338
_refine_ls_number_reflns 5928
_refine_ls_number_restraints 0
_refine_ls_restrained_S_all 1.107
_refine_ls_R_factor_all 0.2400
_refine_ls_R_factor_gt 0.1392
_refine_ls_shift/su_max 0.000
_refine_ls_shift/su_mean 0.000
_refine_ls_structure_factor_coef Fsqd
_refine_ls_weighting_details 'calc w=1/[\s^2^(Fo^2^)+(0.0603P)^2^+1.7550P] where P=(Fo^2^+2Fc^2^)/3'
_refine_ls_weighting_scheme calc
_refine_ls_wR_factor_gt 0.2236
_refine_ls_wR_factor_ref 0.2740
_reflns_number_gt 2875
_reflns_number_total 5928
_reflns_threshold_expression >2sigma(I)
_cod_data_source_file jo301434a_si_002.cif
_cod_data_source_block a
_cod_original_cell_volume 1306.6(5)
_cod_database_code 4027520

loop_
_symmetry_equiv_pos_as_xyz
'x, y, z'
'-x, -y, -z'

loop_
_atom_site_label
_atom_site_type_symbol
_atom_site_fract_x
_atom_site_fract_y
_atom_site_fract_z
_atom_site_U_iso_or_equiv
_atom_site_adp_type
_atom_site_occupancy
_atom_site_symmetry_multiplicity
_atom_site_calc_flag
_atom_site_refinement_flags
O1 O 0.4760(4) 0.2795(3) 0.9708(3) 0.0415(10) Uani 1 1 d .
O2 O 0.7527(4) 0.5175(3) 0.8327(3) 0.0376(9) Uani 1 1 d .
O3 O 0.2946(4) 0.3608(3) 0.7398(3) 0.0399(10) Uani 1 1 d .
O4 O -0.0070(4) 0.7121(3) 0.5588(3) 0.0418(10) Uani 1 1 d .
O5 O -0.4374(4) 0.6700(3) 0.6325(3) 0.0423(10) Uani 1 1 d .
O6 O -0.3686(4) 1.0220(3) 0.6648(3) 0.0407(10) Uani 1 1 d .
N1 N 0.5414(5) 0.4175(4) 0.8258(3) 0.0328(11) Uani 1 1 d .
H1 H 0.4776 0.3694 0.8535 0.039 Uiso 1 1 calc R
N2 N 0.5141(5) 0.4605(4) 0.7342(3) 0.0327(11) Uani 1 1 d .
H2 H 0.5817 0.5011 0.7008 0.039 Uiso 1 1 calc R
N3 N 0.3328(5) 0.4955(4) 0.6203(3) 0.0365(11) Uani 1 1 d .
H3 H 0.3982 0.5417 0.5915 0.044 Uiso 1 1 calc R
N4 N 0.0354(5) 0.5365(4) 0.6418(3) 0.0365(11) Uani 1 1 d .
H4 H -0.0040 0.4937 0.6884 0.044 Uiso 1 1 calc R
N5 N -0.1539(5) 0.6931(4) 0.7024(3) 0.0359(11) Uani 1 1 d .
H5 H -0.1523 0.6596 0.7591 0.043 Uiso 1 1 calc R
N6 N -0.2707(5) 0.7909(4) 0.6826(3) 0.0365(11) Uani 1 1 d .
H6 H -0.2536 0.8638 0.6935 0.044 Uiso 1 1 calc R
C1 C 0.0983(8) 0.1385(7) 1.0117(5) 0.065(2) Uani 1 1 d .
H1A H 0.0081 0.1373 0.9715 0.098 Uiso 1 1 calc R
H1C H 0.0589 0.1883 1.0673 0.098 Uiso 1 1 calc R
H1B H 0.1387 0.0570 1.0326 0.098 Uiso 1 1 calc R
C2 C 0.2372(7) 0.1900(5) 0.9554(4) 0.0398(14) Uani 1 1 d .
H2A H 0.1900 0.2674 0.9259 0.048 Uiso 1 1 calc R
C3 C 0.3192(8) 0.1060(6) 0.8764(5) 0.0580(19) Uani 1 1 d .
H3C H 0.3658 0.0295 0.9041 0.087 Uiso 1 1 calc R
H3B H 0.4068 0.1418 0.8411 0.087 Uiso 1 1 calc R
H3A H 0.2376 0.0928 0.8332 0.087 Uiso 1 1 calc R
C4 C 0.3596(7) 0.2146(5) 1.0226(4) 0.0410(14) Uani 1 1 d .
H4B H 0.3027 0.2625 1.0768 0.049 Uiso 1 1 calc R
H4A H 0.4170 0.1386 1.0475 0.049 Uiso 1 1 calc R
C5 C 0.5945(6) 0.3198(5) 1.0188(4) 0.0340(13) Uani 1 1 d .
C6 C 0.6275(6) 0.2813(5) 1.1109(4) 0.0363(13) Uani 1 1 d .
H6A H 0.5671 0.2258 1.1434 0.044 Uiso 1 1 calc R
C7 C 0.7489(6) 0.3249(5) 1.1539(4) 0.0425(15) Uani 1 1 d .
H7 H 0.7726 0.2984 1.2161 0.051 Uiso 1 1 calc R
C8 C 0.8368(7) 0.4069(5) 1.1076(4) 0.0431(15) Uani 1 1 d .
H8 H 0.9190 0.4374 1.1383 0.052 Uiso 1 1 calc R
C9 C 0.8041(6) 0.4438(5) 1.0168(4) 0.0385(14) Uani 1 1 d .
H9 H 0.8654 0.4995 0.9854 0.046 Uiso 1 1 calc R
C10 C 0.6830(6) 0.4018(5) 0.9691(4) 0.0295(12) Uani 1 1 d .
C11 C 0.6615(6) 0.4477(5) 0.8718(4) 0.0338(13) Uani 1 1 d .
C12 C 0.3745(6) 0.4345(5) 0.7008(4) 0.0327(13) Uani 1 1 d .
C13 C 0.1776(6) 0.4832(5) 0.5823(4) 0.0403(14) Uani 1 1 d .
H13B H 0.1746 0.5212 0.5186 0.048 Uiso 1 1 calc R
H13A H 0.1726 0.3973 0.5748 0.048 Uiso 1 1 calc R
C14 C -0.0402(6) 0.6512(5) 0.6281(4) 0.0346(13) Uani 1 1 d .
C15 C -0.4106(6) 0.7731(5) 0.6465(4) 0.0304(12) Uani 1 1 d .
C16 C -0.5347(6) 0.8799(5) 0.6267(4) 0.0333(13) Uani 1 1 d .
C17 C -0.6814(6) 0.8572(5) 0.5955(4) 0.0352(13) Uani 1 1 d .
H17 H -0.7000 0.7768 0.5929 0.042 Uiso 1 1 calc R
C18 C -0.8005(6) 0.9473(5) 0.5682(4) 0.0382(14) Uani 1 1 d .
H18 H -0.9002 0.9292 0.5480 0.046 Uiso 1 1 calc R
C19 C -0.7731(6) 1.0653(5) 0.5706(4) 0.0383(14) Uani 1 1 d .
H19 H -0.8526 1.1279 0.5497 0.046 Uiso 1 1 calc R
C20 C -0.6312(6) 1.0915(5) 0.6032(4) 0.0373(13) Uani 1 1 d .
H20 H -0.6143 1.1723 0.6059 0.045 Uiso 1 1 calc R
C21 C -0.5127(6) 1.0004(5) 0.6321(4) 0.0312(12) Uani 1 1 d .
C22 C -0.3341(6) 1.1438(5) 0.6650(4) 0.0373(14) Uani 1 1 d .
H22B H -0.4157 1.1937 0.7085 0.045 Uiso 1 1 calc R
H22A H -0.3377 1.1793 0.6004 0.045 Uiso 1 1 calc R
C23 C -0.1600(8) 1.0910(7) 0.8003(5) 0.072(2) Uani 1 1 d .
H23C H -0.2255 1.1508 0.8428 0.109 Uiso 1 1 calc R
H23B H -0.0462 1.0773 0.8172 0.109 Uiso 1 1 calc R
H23A H -0.2050 1.0160 0.8068 0.109 Uiso 1 1 calc R
C24 C -0.1648(6) 1.1360(5) 0.6981(4) 0.0368(13) Uani 1 1 d .
H24 H -0.0891 1.0770 0.6571 0.044 Uiso 1 1 calc R
C25 C -0.1044(7) 1.2560(5) 0.6858(5) 0.0499(17) Uani 1 1 d .
H25A H -0.1051 1.2812 0.6190 0.075 Uiso 1 1 calc R
H25B H 0.0076 1.2484 0.7051 0.075 Uiso 1 1 calc R
H25C H -0.1767 1.3158 0.7252 0.075 Uiso 1 1 calc R

loop_
_atom_site_aniso_label
_atom_site_aniso_U_11
_atom_site_aniso_U_22
_atom_site_aniso_U_33
_atom_site_aniso_U_23
_atom_site_aniso_U_13
_atom_site_aniso_U_12
O1 0.045(2) 0.048(3) 0.038(2) 0.0107(19) -0.0144(19) -0.0239(19)
O2 0.039(2) 0.040(2) 0.037(2) 0.0103(18) -0.0122(18) -0.0123(17)
O3 0.043(2) 0.036(2) 0.046(3) 0.0116(19) -0.0206(19) -0.0145(17)
O4 0.043(2) 0.034(2) 0.048(3) 0.0172(19) -0.0178(19) -0.0028(17)
O5 0.049(2) 0.027(2) 0.054(3) 0.0098(19) -0.021(2) -0.0084(17)
O6 0.039(2) 0.030(2) 0.056(3) 0.0031(19) -0.023(2) -0.0058(16)
N1 0.033(2) 0.035(3) 0.033(3) 0.008(2) -0.013(2) -0.0086(19)
N2 0.034(2) 0.042(3) 0.025(3) 0.012(2) -0.014(2) -0.014(2)
N3 0.032(2) 0.042(3) 0.038(3) 0.007(2) -0.018(2) -0.0038(19)
N4 0.033(2) 0.033(3) 0.044(3) 0.012(2) -0.017(2) -0.0021(19)
N5 0.035(3) 0.037(3) 0.035(3) 0.014(2) -0.012(2) 0.001(2)
N6 0.032(2) 0.029(3) 0.050(3) 0.005(2) -0.018(2) -0.0017(18)
C1 0.055(4) 0.089(6) 0.062(5) 0.009(4) -0.016(4) -0.038(4)
C2 0.047(3) 0.033(3) 0.043(4) 0.012(3) -0.012(3) -0.014(3)
C3 0.061(4) 0.064(5) 0.056(5) -0.001(4) -0.019(4) -0.026(3)
C4 0.047(3) 0.039(3) 0.042(4) 0.016(3) -0.013(3) -0.018(3)
C5 0.033(3) 0.039(3) 0.032(3) 0.003(3) -0.009(2) -0.006(2)
C6 0.042(3) 0.039(3) 0.029(3) 0.011(3) -0.007(3) -0.009(2)
C7 0.038(3) 0.054(4) 0.037(4) 0.008(3) -0.016(3) -0.004(3)
C8 0.049(4) 0.051(4) 0.035(4) 0.009(3) -0.025(3) -0.016(3)
C9 0.030(3) 0.051(4) 0.036(3) 0.007(3) -0.010(3) -0.007(2)
C10 0.028(3) 0.032(3) 0.028(3) 0.004(2) -0.011(2) 0.000(2)
C11 0.038(3) 0.030(3) 0.035(3) 0.004(2) -0.014(3) -0.009(2)
C12 0.028(3) 0.033(3) 0.037(3) 0.008(3) -0.018(2) 0.002(2)
C13 0.042(3) 0.037(3) 0.045(4) 0.000(3) -0.025(3) -0.002(2)
C14 0.039(3) 0.034(3) 0.036(4) 0.012(3) -0.029(3) -0.009(2)
C15 0.030(3) 0.035(3) 0.026(3) 0.010(2) -0.007(2) -0.002(2)
C16 0.028(3) 0.038(3) 0.034(3) 0.003(3) -0.004(2) -0.003(2)
C17 0.028(3) 0.042(3) 0.037(3) 0.002(3) -0.010(2) -0.004(2)
C18 0.025(3) 0.043(3) 0.048(4) 0.006(3) -0.017(3) -0.001(2)
C19 0.030(3) 0.038(3) 0.045(4) 0.010(3) -0.011(3) 0.003(2)
C20 0.039(3) 0.032(3) 0.040(4) 0.010(3) -0.008(3) -0.005(2)
C21 0.029(3) 0.039(3) 0.026(3) -0.004(2) -0.010(2) -0.001(2)
C22 0.038(3) 0.035(3) 0.040(4) -0.003(3) -0.005(3) -0.006(2)
C23 0.068(5) 0.080(6) 0.080(6) 0.026(4) -0.048(4) -0.029(4)
C24 0.039(3) 0.035(3) 0.038(4) 0.003(3) -0.008(3) -0.007(2)
C25 0.039(3) 0.046(4) 0.065(5) -0.015(3) 0.010(3) -0.012(3)

loop_
_atom_type_symbol
_atom_type_description
_atom_type_scat_dispersion_real
_atom_type_scat_dispersion_imag
_atom_type_scat_source
C C 0.0033 0.0016 'International Tables Vol C Tables 4.2.6.8 and 6.1.1.4'
H H 0.0000 0.0000 'International Tables Vol C Tables 4.2.6.8 and 6.1.1.4'
N N 0.0061 0.0033 'International Tables Vol C Tables 4.2.6.8 and 6.1.1.4'
O O 0.0106 0.0060 'International Tables Vol C Tables 4.2.6.8 and 6.1.1.4'

loop_
_geom_angle_atom_site_label_1
_geom_angle_atom_site_label_2
_geom_angle_atom_site_label_3
_geom_angle
C5 O1 C4 119.0(4)
C21 O6 C22 119.3(4)
C11 N1 N2 121.4(4)
C11 N1 H1 119.3
N2 N1 H1 119.3
C12 N2 N1 114.7(4)
C12 N2 H2 122.6
N1 N2 H2 122.6
C12 N3 C13 119.1(5)
C12 N3 H3 120.5
C13 N3 H3 120.5
C14 N4 C13 122.3(5)
C14 N4 H4 118.8
C13 N4 H4 118.8
C14 N5 N6 116.6(4)
C14 N5 H5 121.7
N6 N5 H5 121.7
C15 N6 N5 119.6(4)
C15 N6 H6 120.2
N5 N6 H6 120.2
C2 C1 H1A 109.5
C2 C1 H1C 109.5
H1A C1 H1C 109.5
C2 C1 H1B 109.5
H1A C1 H1B 109.5
H1C C1 H1B 109.5
C4 C2 C1 109.0(5)
C4 C2 C3 111.2(5)
C1 C2 C3 111.4(5)
C4 C2 H2A 108.4
C1 C2 H2A 108.4
C3 C2 H2A 108.4
C2 C3 H3C 109.5
C2 C3 H3B 109.5
H3C C3 H3B 109.5
C2 C3 H3A 109.5
H3C C3 H3A 109.5
H3B C3 H3A 109.5
O1 C4 C2 108.0(4)
O1 C4 H4B 110.1
C2 C4 H4B 110.1
O1 C4 H4A 110.1
C2 C4 H4A 110.1
H4B C4 H4A 108.4
O1 C5 C6 122.6(5)
O1 C5 C10 116.0(5)
C6 C5 C10 121.4(5)
C7 C6 C5 119.2(5)
C7 C6 H6A 120.4
C5 C6 H6A 120.4
C6 C7 C8 120.9(5)
C6 C7 H7 119.5
C8 C7 H7 119.5
C9 C8 C7 119.5(5)
C9 C8 H8 120.3
C7 C8 H8 120.3
C8 C9 C10 122.1(5)
C8 C9 H9 118.9
C10 C9 H9 118.9
C9 C10 C5 116.9(5)
C9 C10 C11 116.6(5)
C5 C10 C11 126.5(4)
O2 C11 N1 119.7(5)
O2 C11 C10 121.1(4)
N1 C11 C10 119.2(5)
O3 C12 N3 123.3(5)
O3 C12 N2 122.7(5)
N3 C12 N2 114.0(5)
N4 C13 N3 113.2(4)
N4 C13 H13B 108.9
N3 C13 H13B 108.9
N4 C13 H13A 108.9
N3 C13 H13A 108.9
H13B C13 H13A 107.8
O4 C14 N4 123.3(6)
O4 C14 N5 123.3(5)
N4 C14 N5 113.4(5)
O5 C15 N6 120.7(5)
O5 C15 C16 120.9(4)
N6 C15 C16 118.4(5)
C17 C16 C21 117.5(5)
C17 C16 C15 116.5(5)
C21 C16 C15 126.0(4)
C18 C17 C16 122.2(5)
C18 C17 H17 118.9
C16 C17 H17 118.9
C17 C18 C19 119.2(5)
C17 C18 H18 120.4
C19 C18 H18 120.4
C20 C19 C18 120.3(5)
C20 C19 H19 119.9
C18 C19 H19 119.9
C19 C20 C21 120.3(5)
C19 C20 H20 119.9
C21 C20 H20 119.9
O6 C21 C20 122.5(5)
O6 C21 C16 117.0(5)
C20 C21 C16 120.5(5)
O6 C22 C24 106.2(4)
O6 C22 H22B 110.5
C24 C22 H22B 110.5
O6 C22 H22A 110.5
C24 C22 H22A 110.5
H22B C22 H22A 108.7
C24 C23 H23C 109.5
C24 C23 H23B 109.5
H23C C23 H23B 109.5
C24 C23 H23A 109.5
H23C C23 H23A 109.5
H23B C23 H23A 109.5
C22 C24 C25 110.7(5)
C22 C24 C23 111.3(5)
C25 C24 C23 111.4(5)
C22 C24 H24 107.7
C25 C24 H24 107.7
C23 C24 H24 107.7
C24 C25 H25A 109.5
C24 C25 H25B 109.5
H25A C25 H25B 109.5
C24 C25 H25C 109.5
H25A C25 H25C 109.5
H25B C25 H25C 109.5

loop_
_geom_bond_atom_site_label_1
_geom_bond_atom_site_label_2
_geom_bond_distance
O1 C5 1.380(6)
O1 C4 1.443(6)
O2 C11 1.265(6)
O3 C12 1.237(6)
O4 C14 1.223(6)
O5 C15 1.247(6)
O6 C21 1.375(6)
O6 C22 1.453(6)
N1 C11 1.327(6)
N1 N2 1.397(6)
N1 H1 0.8800
N2 C12 1.362(6)
N2 H2 0.8800
N3 C12 1.360(7)
N3 C13 1.463(6)
N3 H3 0.8800
N4 C14 1.368(6)
N4 C13 1.445(7)
N4 H4 0.8800
N5 C14 1.388(7)
N5 N6 1.392(6)
N5 H5 0.8800
N6 C15 1.351(6)
N6 H6 0.8800
C1 C2 1.526(8)
C1 H1A 0.9800
C1 H1C 0.9800
C1 H1B 0.9800
C2 C4 1.510(7)
C2 C3 1.527(8)
C2 H2A 1.0000
C3 H3C 0.9800
C3 H3B 0.9800
C3 H3A 0.9800
C4 H4B 0.9900
C4 H4A 0.9900
C5 C6 1.400(7)
C5 C10 1.410(7)
C6 C7 1.380(7)
C6 H6A 0.9500
C7 C8 1.388(8)
C7 H7 0.9500
C8 C9 1.378(7)
C8 H8 0.9500
C9 C10 1.404(7)
C9 H9 0.9500
C10 C11 1.476(7)
C13 H13B 0.9900
C13 H13A 0.9900
C15 C16 1.497(7)
C16 C17 1.391(6)
C16 C21 1.412(7)
C17 C18 1.377(7)
C17 H17 0.9500
C18 C19 1.394(7)
C18 H18 0.9500
C19 C20 1.375(7)
C19 H19 0.9500
C20 C21 1.389(7)
C20 H20 0.9500
C22 C24 1.506(7)
C22 H22B 0.9900
C22 H22A 0.9900
C23 C24 1.524(8)
C23 H23C 0.9800
C23 H23B 0.9800
C23 H23A 0.9800
C24 C25 1.523(7)
C24 H24 1.0000
C25 H25A 0.9800
C25 H25B 0.9800
C25 H25C 0.9800

loop_
_geom_hbond_atom_site_label_D
_geom_hbond_atom_site_label_H
_geom_hbond_atom_site_label_A
_geom_hbond_distance_DH
_geom_hbond_distance_HA
_geom_hbond_distance_DA
_geom_hbond_angle_DHA
_geom_hbond_site_symmetry_A
N1 H1 O1 0.88 1.93 2.621(6) 134.6 .
N2 H2 O5 0.88 2.11 2.813(6) 135.9 1_655
N3 H3 O5 0.88 2.26 2.971(5) 137.7 1_655
N5 H5 O2 0.88 2.12 2.832(6) 138.2 1_455
N6 H6 O6 0.88 1.95 2.631(6) 133.6 .

loop_
_geom_torsion_atom_site_label_1
_geom_torsion_atom_site_label_2
_geom_torsion_atom_site_label_3
_geom_torsion_atom_site_label_4
_geom_torsion
C11 N1 N2 C12 -172.0(5)
C14 N5 N6 C15 86.6(6)
C5 O1 C4 C2 175.6(4)
C1 C2 C4 O1 -171.5(5)
C3 C2 C4 O1 65.4(6)
C4 O1 C5 C6 12.8(8)
C4 O1 C5 C10 -168.0(5)
O1 C5 C6 C7 179.4(5)
C10 C5 C6 C7 0.2(8)
C5 C6 C7 C8 0.7(9)
C6 C7 C8 C9 -1.0(9)
C7 C8 C9 C10 0.5(9)
C8 C9 C10 C5 0.4(8)
C8 C9 C10 C11 -179.4(5)
O1 C5 C10 C9 -180.0(4)
C6 C5 C10 C9 -0.7(8)
O1 C5 C10 C11 -0.2(8)
C6 C5 C10 C11 179.1(5)
N2 N1 C11 O2 0.6(8)
N2 N1 C11 C10 178.8(4)
C9 C10 C11 O2 2.8(8)
C5 C10 C11 O2 -177.0(5)
C9 C10 C11 N1 -175.4(5)
C5 C10 C11 N1 4.8(8)
C13 N3 C12 O3 6.2(8)
C13 N3 C12 N2 -174.6(4)
N1 N2 C12 O3 -12.9(7)
N1 N2 C12 N3 168.0(4)
C14 N4 C13 N3 93.4(6)
C12 N3 C13 N4 68.4(6)
C13 N4 C14 O4 9.2(7)
C13 N4 C14 N5 -168.5(4)
N6 N5 C14 O4 21.8(7)
N6 N5 C14 N4 -160.4(4)
N5 N6 C15 O5 1.4(8)
N5 N6 C15 C16 179.5(5)
O5 C15 C16 C17 2.2(8)
N6 C15 C16 C17 -175.9(5)
O5 C15 C16 C21 -174.3(5)
N6 C15 C16 C21 7.6(8)
C21 C16 C17 C18 1.7(8)
C15 C16 C17 C18 -175.1(5)
C16 C17 C18 C19 0.8(9)
C17 C18 C19 C20 -2.4(9)
C18 C19 C20 C21 1.3(8)
C22 O6 C21 C20 -3.1(7)
C22 O6 C21 C16 175.3(5)
C19 C20 C21 O6 179.7(5)
C19 C20 C21 C16 1.3(8)
C17 C16 C21 O6 178.8(5)
C15 C16 C21 O6 -4.7(8)
C17 C16 C21 C20 -2.7(8)
C15 C16 C21 C20 173.8(5)
C21 O6 C22 C24 -176.3(4)
O6 C22 C24 C25 170.8(4)
O6 C22 C24 C23 -64.8(6)

loop_
_cod_related_entry_id
_cod_related_entry_database
_cod_related_entry_code
1 ChemSpider 30659538
